data_7114984
loop_
_publ_author_name
'Brandys, Marie-Claude'
'Puddephatt, Richard J.'

_publ_section_title
;
 Polymers and rings in gold(I) diphosphine complexes: linking gold rings
 through aurophilic interactions
;
_journal_issue 14
_journal_name_full 'Chemical Communications'
_journal_page_first 1280
_journal_paper_doi 10.1039/b103020p
_journal_year 2001
_chemical_formula_sum 'C60 H56 Au2 Cl4 F6 O4 P4'
_chemical_formula_weight 1586.61
_chemical_name_common complex1c
_chemical_name_systematic ?
_space_group_IT_number 33
_symmetry_space_group_name_Hall 'P 2c -2n'
_symmetry_space_group_name_H-M 'P n a 21'
_atom_sites_solution_hydrogens geom
_atom_sites_solution_primary direct
_atom_sites_solution_secondary difmap
_audit_creation_method SHELXL-97
_cell_angle_alpha 90.00
_cell_angle_beta 90.00
_cell_angle_gamma 90.00
_cell_formula_units_Z 4
_cell_length_a 22.7641(8)
_cell_length_b 13.3249(3)
_cell_length_c 19.5994(8)
_cell_measurement_temperature 150(2)
_cell_volume 5945.1(3)
_computing_structure_refinement 'SHELXL-97 (Sheldrick, 1997)'
_computing_structure_solution 'SHELXS-97 (Sheldrick, 1990)'
_diffrn_ambient_temperature 150(2)
_diffrn_measured_fraction_theta_full 0.997
_diffrn_measured_fraction_theta_max 0.997
_diffrn_radiation_monochromator graphite
_diffrn_radiation_source 'fine-focus sealed tube'
_diffrn_radiation_type MoK\a
_diffrn_radiation_wavelength 0.71073
_diffrn_reflns_av_R_equivalents 0.0000
_diffrn_reflns_av_sigmaI/netI 0.1421
_diffrn_reflns_limit_h_max 29
_diffrn_reflns_limit_h_min -29
_diffrn_reflns_limit_k_max 17
_diffrn_reflns_limit_k_min -17
_diffrn_reflns_limit_l_max 25
_diffrn_reflns_limit_l_min -25
_diffrn_reflns_number 12645
_diffrn_reflns_theta_full 27.48
_diffrn_reflns_theta_max 27.48
_diffrn_reflns_theta_min 2.57
_exptl_absorpt_coefficient_mu 5.281
_exptl_absorpt_correction_T_max 0.6774
_exptl_absorpt_correction_T_min 0.2207
_exptl_crystal_density_diffrn 1.773
_exptl_crystal_density_method 'not measured'
_exptl_crystal_F_000 3088
_exptl_crystal_size_max 0.41
_exptl_crystal_size_mid 0.29
_exptl_crystal_size_min 0.08
_refine_diff_density_max 2.504
_refine_diff_density_min -2.943
_refine_diff_density_rms 0.293
_refine_ls_abs_structure_details 'Flack H D (1983), Acta Cryst. A39, 876-881'
_refine_ls_abs_structure_Flack 0.00
_refine_ls_extinction_method none
_refine_ls_goodness_of_fit_ref 0.923
_refine_ls_hydrogen_treatment mixed
_refine_ls_matrix_type full
_refine_ls_number_parameters 283
_refine_ls_number_reflns 12645
_refine_ls_number_restraints 7
_refine_ls_restrained_S_all 0.927
_refine_ls_R_factor_all 0.1602
_refine_ls_R_factor_gt 0.0739
_refine_ls_shift/su_max 2.627
_refine_ls_shift/su_mean 0.114
_refine_ls_structure_factor_coef Fsqd
_refine_ls_weighting_details 'calc w=1/[\s^2^(Fo^2^)+(0.1069P)^2^+0.0000P] where P=(Fo^2^+2Fc^2^)/3'
_refine_ls_weighting_scheme calc
_refine_ls_wR_factor_gt 0.1787
_refine_ls_wR_factor_ref 0.2045
_reflns_number_gt 5688
_reflns_number_total 12645
_reflns_threshold_expression >2sigma(I)
_cod_data_source_file b103020p.txt
_cod_data_source_block 00179i
_cod_database_code 7114984
_cod_depositor_comments
;
 Marking attached hydrogen atoms and correcting chemical formula
 sum after consulting the orginal publication.

 Antanas Vaitkus,
 2016-12-06
;

loop_
_symmetry_equiv_pos_as_xyz
'x, y, z'
'-x, -y, z+1/2'
'x+1/2, -y+1/2, z'
'-x+1/2, y+1/2, z+1/2'

loop_
_atom_site_label
_atom_site_type_symbol
_atom_site_fract_x
_atom_site_fract_y
_atom_site_fract_z
_atom_site_U_iso_or_equiv
_atom_site_adp_type
_atom_site_occupancy
_atom_site_symmetry_multiplicity
_atom_site_calc_flag
_atom_site_refinement_flags
_atom_site_attached_hydrogens
Au1 Au 0.01672(6) 0.75489(8) 0.44158(3) 0.0246(5) Uani 1 1 d . 0
Au2 Au 0.01650(6) 0.75455(8) 0.73507(3) 0.0245(5) Uani 1 1 d . 0
P1 P -0.0737(3) 0.6741(5) 0.4450(5) 0.0169(19) Uani 1 1 d . 0
P2 P -0.0723(4) 0.6773(6) 0.7292(6) 0.028(2) Uani 1 1 d . 0
P3 P 0.1039(4) 0.8443(6) 0.7293(6) 0.025(2) Uani 1 1 d . 0
P4 P 0.1028(3) 0.8454(6) 0.4465(5) 0.023(2) Uani 1 1 d . 0
C1 C 0.1394(9) 0.8168(14) 0.5247(13) 0.025(6) Uiso 1 1 d . 2
C2 C 0.1082(6) 0.8388(8) 0.587(2) 0.032(3) Uiso 1 1 d . 2
C3 C 0.1501(9) 0.8220(14) 0.6530(12) 0.019(6) Uiso 1 1 d . 2
C4 C -0.0775(11) 0.5970(18) 0.5216(16) 0.038(8) Uiso 1 1 d . 2
C5 C -0.0661(5) 0.6641(8) 0.590(2) 0.029(3) Uiso 1 1 d . 2
C6 C -0.0841(8) 0.6048(13) 0.6514(12) 0.010(5) Uiso 1 1 d . 2
C7 C 0.2714(6) 0.9926(10) 0.5781(12) 0.026(4) Uiso 1 1 d . 0
C8 C 0.2797(6) 1.1026(10) 0.587(3) 0.039(4) Uiso 1 1 d . 0
C9 C -0.1207(6) 0.4781(9) 0.0830(19) 0.032(4) Uiso 1 1 d . 0
C10 C -0.1544(7) 0.5778(10) 0.085(3) 0.047(4) Uiso 1 1 d . 0
C11 C 0.0233(11) 0.6871(17) 0.077(2) 0.101(9) Uiso 1 1 d . 2
C12 C -0.1121(8) 0.9776(11) 0.5784(18) 0.064(6) Uiso 1 1 d . 2
C101 C -0.0911(8) 0.5866(11) 0.3795(8) 0.017(7) Uiso 1 1 d G 0
C102 C -0.1393(8) 0.5238(13) 0.3880(7) 0.032(7) Uiso 1 1 d G 1
C103 C -0.1553(6) 0.4580(11) 0.3362(9) 0.037(7) Uiso 1 1 d G 1
C104 C -0.1231(7) 0.4550(10) 0.2760(7) 0.024(5) Uiso 1 1 d G 1
C105 C -0.0749(7) 0.5178(12) 0.2675(7) 0.042(7) Uiso 1 1 d G 1
C106 C -0.0589(6) 0.5836(11) 0.3193(9) 0.038(8) Uiso 1 1 d G 1
C107 C -0.1302(7) 0.7698(12) 0.4456(11) 0.018(8) Uiso 1 1 d G 0
C108 C -0.1786(8) 0.7661(11) 0.4888(10) 0.052(12) Uiso 1 1 d G 1
C109 C -0.2200(7) 0.8427(14) 0.4875(10) 0.026(7) Uiso 1 1 d G 1
C110 C -0.2131(7) 0.9230(12) 0.4429(11) 0.036(8) Uiso 1 1 d G 1
C111 C -0.1647(9) 0.9267(13) 0.3997(10) 0.052(11) Uiso 1 1 d G 1
C112 C -0.1233(7) 0.8501(16) 0.4010(10) 0.065(12) Uiso 1 1 d G 1
C201 C -0.1314(6) 0.7698(10) 0.7313(10) 0.027(8) Uiso 1 1 d G 0
C202 C -0.1244(6) 0.8514(13) 0.7747(8) 0.017(6) Uiso 1 1 d G 1
C203 C -0.1645(8) 0.9300(11) 0.7730(9) 0.045(10) Uiso 1 1 d G 1
C204 C -0.2116(7) 0.9270(12) 0.7279(11) 0.037(9) Uiso 1 1 d G 1
C205 C -0.2186(6) 0.8454(14) 0.6845(10) 0.047(10) Uiso 1 1 d G 1
C206 C -0.1785(8) 0.7668(10) 0.6862(9) 0.012(7) Uiso 1 1 d G 1
C207 C -0.0890(9) 0.5888(12) 0.8001(8) 0.042(10) Uiso 1 1 d G 0
C208 C -0.0539(6) 0.5903(11) 0.8581(10) 0.029(7) Uiso 1 1 d G 1
C209 C -0.0662(7) 0.5266(12) 0.9124(8) 0.033(6) Uiso 1 1 d G 1
C210 C -0.1138(7) 0.4613(11) 0.9087(8) 0.039(7) Uiso 1 1 d G 1
C211 C -0.1490(6) 0.4598(10) 0.8508(9) 0.028(6) Uiso 1 1 d G 1
C212 C -0.1366(8) 0.5235(13) 0.7965(7) 0.034(7) Uiso 1 1 d G 1
C301 C 0.1519(5) 0.8215(8) 0.7996(6) 0.026(8) Uiso 1 1 d G 0
C302 C 0.2120(5) 0.8398(9) 0.7979(5) 0.027(7) Uiso 1 1 d G 1
C303 C 0.2455(4) 0.8279(10) 0.8567(7) 0.033(6) Uiso 1 1 d G 1
C304 C 0.2189(5) 0.7978(10) 0.9171(6) 0.029(6) Uiso 1 1 d G 1
C305 C 0.1588(5) 0.7795(9) 0.9188(6) 0.049(9) Uiso 1 1 d G 1
C306 C 0.1253(4) 0.7914(8) 0.8601(7) 0.029(8) Uiso 1 1 d G 1
C307 C 0.0909(9) 0.9819(9) 0.7263(12) 0.031(8) Uiso 1 1 d G 0
C308 C 0.0348(7) 1.0203(13) 0.7367(13) 0.055(10) Uiso 1 1 d G 1
C309 C 0.0253(6) 1.1233(14) 0.7337(12) 0.044(8) Uiso 1 1 d G 1
C310 C 0.0719(8) 1.1878(9) 0.7203(10) 0.048(9) Uiso 1 1 d G 1
C311 C 0.1279(7) 1.1494(11) 0.7099(10) 0.030(6) Uiso 1 1 d G 1
C312 C 0.1374(6) 1.0465(12) 0.7129(11) 0.035(9) Uiso 1 1 d G 1
C401 C 0.0892(8) 0.9776(9) 0.4486(11) 0.028(8) Uiso 1 1 d G 0
C402 C 0.1345(6) 1.0430(14) 0.4658(12) 0.046(10) Uiso 1 1 d G 1
C403 C 0.1232(8) 1.1450(13) 0.4728(11) 0.061(10) Uiso 1 1 d G 1
C404 C 0.0667(9) 1.1817(9) 0.4626(11) 0.050(9) Uiso 1 1 d G 1
C405 C 0.0215(7) 1.1163(13) 0.4453(12) 0.062(11) Uiso 1 1 d G 1
C406 C 0.0327(7) 1.0143(12) 0.4383(12) 0.028(7) Uiso 1 1 d G 1
C407 C 0.15025(13) 0.8230(2) 0.3726(4) 0.036(9) Uiso 1 1 d G 0
C408 C 0.12575(14) 0.7945(2) 0.3106(4) 0.048(10) Uiso 1 1 d G 1
C409 C 0.16188(16) 0.7734(3) 0.2552(4) 0.060(11) Uiso 1 1 d G 1
C410 C 0.22252(16) 0.7809(3) 0.2619(4) 0.049(8) Uiso 1 1 d G 1
C411 C 0.24702(14) 0.8094(3) 0.3239(4) 0.045(7) Uiso 1 1 d G 1
C412 C 0.21089(13) 0.8305(3) 0.3792(4) 0.033(8) Uiso 1 1 d G 1
Cl1 Cl 0.04843(19) 0.6630(3) 0.1638(4) 0.151(4) Uani 1 1 d G 0
Cl2 Cl 0.0091(2) 0.6167(3) 0.0468(4) 1.25(5) Uani 1 1 d GU 0
Cl3 Cl -0.04209(15) 0.9462(2) 0.5889(4) 0.117(3) Uani 1 1 d G 0
Cl4 Cl -0.13092(15) 1.1013(3) 0.5862(4) 0.141(3) Uani 1 1 d G 0
O1 O -0.1556(2) 0.4036(3) 0.0822(4) 0.068(4) Uani 1 1 d G 0
O2 O -0.0683(2) 0.4824(3) 0.0824(4) 0.053(3) Uani 1 1 d G 0
O3 O 0.26771(14) 0.9684(3) 0.5219(4) 0.058(5) Uani 1 1 d G 0
O4 O 0.26854(17) 0.9407(3) 0.6242(4) 0.122(12) Uani 1 1 d G 0
F4 F -0.1724(2) 0.6089(3) 0.0282(4) 0.126(8) Uani 1 1 d G 0
F5 F -0.1220(2) 0.6577(3) 0.0994(4) 0.118(6) Uani 1 1 d G 0
F6 F -0.1957(2) 0.5828(3) 0.1355(4) 0.132(8) Uani 1 1 d G 0
F7 F 0.23490(16) 1.1586(3) 0.5861(4) 0.121(5) Uani 1 1 d G 0
F8 F 0.32764(16) 1.1424(4) 0.6072(4) 0.160(10) Uani 1 1 d G 0
F9 F 0.28779(15) 1.1204(3) 0.5177(4) 0.121(6) Uani 1 1 d G 0

loop_
_atom_site_aniso_label
_atom_site_aniso_U_11
_atom_site_aniso_U_22
_atom_site_aniso_U_33
_atom_site_aniso_U_23
_atom_site_aniso_U_13
_atom_site_aniso_U_12
Au1 0.0187(11) 0.0293(10) 0.0259(12) -0.0046(6) 0.0007(10) -0.0026(5)
Au2 0.0206(11) 0.0287(9) 0.0242(12) -0.0023(6) 0.0021(10) -0.0015(5)
P1 0.011(4) 0.020(4) 0.020(5) 0.005(4) -0.005(4) -0.008(3)
P2 0.032(5) 0.028(5) 0.024(6) 0.010(4) -0.006(5) 0.005(4)
P3 0.020(5) 0.024(5) 0.031(7) 0.005(5) -0.007(5) -0.001(4)
P4 0.019(5) 0.025(5) 0.024(6) 0.009(5) -0.010(5) -0.005(4)
Cl1 0.125(8) 0.116(7) 0.213(13) 0.008(7) 0.044(8) 0.029(6)
Cl2 0.72(5) 1.75(8) 1.27(10) 0.02(9) -0.19(6) -0.735
Cl3 0.082(4) 0.117(5) 0.154(7) 0.055(10) -0.003(12) -0.009(4)
Cl4 0.209(8) 0.046(3) 0.167(7) -0.001(10) -0.055(14) 0.015(4)
O1 0.108(10) 0.037(6) 0.058(9) -0.027(12) -0.001(16) -0.015(6)
O2 0.045(7) 0.050(6) 0.062(9) 0.011(13) -0.014(13) 0.014(5)
O3 0.016(8) 0.097(12) 0.062(11) -0.057(10) 0.000(7) 0.002(7)
O4 0.057(13) 0.057(10) 0.25(3) 0.097(14) -0.020(12) 0.005(8)
F4 0.26(2) 0.088(10) 0.027(9) -0.008(8) -0.031(12) 0.064(13)
F5 0.128(11) 0.041(6) 0.186(19) -0.038(12) -0.020(17) -0.001(6)
F6 0.131(14) 0.045(7) 0.22(2) 0.019(9) 0.130(13) 0.045(9)
F7 0.102(10) 0.038(6) 0.222(17) -0.01(2) -0.04(3) 0.032(6)
F8 0.104(12) 0.091(9) 0.28(3) -0.017(14) -0.015(17) -0.068(8)
F9 0.193(19) 0.041(8) 0.128(17) 0.036(9) 0.024(14) 0.004(10)

loop_
_atom_type_symbol
_atom_type_description
_atom_type_scat_dispersion_real
_atom_type_scat_dispersion_imag
_atom_type_scat_source
C C 0.0033 0.0016 'International Tables Vol C Tables 4.2.6.8 and 6.1.1.4'
H H 0.0000 0.0000 'International Tables Vol C Tables 4.2.6.8 and 6.1.1.4'
O O 0.0106 0.0060 'International Tables Vol C Tables 4.2.6.8 and 6.1.1.4'
F F 0.0171 0.0103 'International Tables Vol C Tables 4.2.6.8 and 6.1.1.4'
P P 0.1023 0.0942 'International Tables Vol C Tables 4.2.6.8 and 6.1.1.4'
Au Au -2.0133 8.8022 'International Tables Vol C Tables 4.2.6.8 and 6.1.1.4'
Cl Cl 0.1484 0.1585 'International Tables Vol C Tables 4.2.6.8 and 6.1.1.4'

loop_
_geom_angle_atom_site_label_1
_geom_angle_atom_site_label_2
_geom_angle_atom_site_label_3
_geom_angle
P4 Au1 P1 174.3(4)
P2 Au2 P3 173.1(4)
C101 P1 C107 107.8(10)
C101 P1 C4 102.4(11)
C107 P1 C4 111.0(12)
C101 P1 Au1 118.7(7)
C107 P1 Au1 107.6(7)
C4 P1 Au1 109.2(9)
C6 P2 C201 105.5(10)
C6 P2 C207 105.0(10)
C201 P2 C207 105.1(10)
C6 P2 Au2 114.4(8)
C201 P2 Au2 110.4(6)
C207 P2 Au2 115.6(8)
C301 P3 C3 104.5(9)
C301 P3 C307 106.8(9)
C3 P3 C307 102.9(10)
C301 P3 Au2 113.5(6)
C3 P3 Au2 116.3(8)
C307 P3 Au2 111.8(7)
C1 P4 C401 105.8(10)
C1 P4 C407 111.7(9)
C401 P4 C407 106.3(8)
C1 P4 Au1 108.7(8)
C401 P4 Au1 111.7(7)
C407 P4 Au1 112.5(4)
C2 C1 P4 117.1(18)
C1 C2 C3 111.0(11)
C2 C3 P3 106.7(17)
C5 C4 P1 111.1(18)
C6 C5 C4 109.1(9)
C5 C6 P2 110.6(17)
O4 C7 O3 125.7(13)
O4 C7 C8 121(3)
O3 C7 C8 113(3)
F7 C8 F8 116.5(16)
F7 C8 F9 90(2)
F8 C8 F9 97(2)
F7 C8 C7 118.5(13)
F8 C8 C7 123.6(14)
F9 C8 C7 94(3)
O2 C9 O1 131.5(11)
O2 C9 C10 117.2(11)
O1 C9 C10 111.3(11)
F4 C10 F5 95.8(18)
F4 C10 F6 113.7(13)
F5 C10 F6 101(2)
F4 C10 C9 115(3)
F5 C10 C9 115.1(13)
F6 C10 C9 114(2)
Cl2 C11 Cl1 115(2)
Cl3 C12 Cl4 118.2(11)
C102 C101 C106 120.0
C102 C101 P1 119.0(11)
C106 C101 P1 120.9(11)
C101 C102 C103 120.0
C104 C103 C102 120.0
C105 C104 C103 120.0
C106 C105 C104 120.0
C105 C106 C101 120.0
C108 C107 C112 120.0
C108 C107 P1 122.7(13)
C112 C107 P1 117.3(13)
C107 C108 C109 120.0
C110 C109 C108 120.0
C109 C110 C111 120.0
C110 C111 C112 120.0
C111 C112 C107 120.0
C202 C201 C206 120.0
C202 C201 P2 117.2(11)
C206 C201 P2 122.4(11)
C201 C202 C203 120.0
C204 C203 C202 120.0
C205 C204 C203 120.0
C204 C205 C206 120.0
C205 C206 C201 120.0
C208 C207 C212 120.0
C208 C207 P2 118.9(11)
C212 C207 P2 121.1(11)
C209 C208 C207 120.0
C208 C209 C210 120.0
C209 C210 C211 120.0
C210 C211 C212 120.0
C211 C212 C207 120.0
C302 C301 C306 120.0
C302 C301 P3 123.6(8)
C306 C301 P3 116.2(8)
C301 C302 C303 120.0
C304 C303 C302 120.0
C305 C304 C303 120.0
C306 C305 C304 120.0
C305 C306 C301 120.0
C308 C307 C312 120.0
C308 C307 P3 120.4(11)
C312 C307 P3 119.6(12)
C307 C308 C309 120.0
C310 C309 C308 120.0
C311 C310 C309 120.0
C310 C311 C312 120.0
C311 C312 C307 120.0
C402 C401 C406 120.0
C402 C401 P4 119.6(12)
C406 C401 P4 120.2(12)
C403 C402 C401 120.0
C402 C403 C404 120.0
C403 C404 C405 120.0
C406 C405 C404 120.0
C405 C406 C401 120.0
C408 C407 C412 120.0
C408 C407 P4 120.0(3)
C412 C407 P4 120.0(3)
C407 C408 C409 120.0
C410 C409 C408 120.0
C411 C410 C409 120.0
C410 C411 C412 120.0
C411 C412 C407 120.0

loop_
_geom_bond_atom_site_label_1
_geom_bond_atom_site_label_2
_geom_bond_distance
Au1 P4 2.304(8)
Au1 P1 2.323(6)
Au2 P2 2.272(8)
Au2 P3 2.325(8)
P1 C101 1.779(14)
P1 C107 1.812(14)
P1 C4 1.82(3)
P2 C6 1.83(2)
P2 C201 1.824(13)
P2 C207 1.862(14)
P3 C301 1.784(12)
P3 C3 1.85(2)
P3 C307 1.859(14)
P4 C1 1.79(2)
P4 C401 1.789(14)
P4 C407 1.831(10)
C1 C2 1.45(4)
C2 C3 1.62(4)
C4 C5 1.63(5)
C5 C6 1.50(4)
C7 O4 1.14(2)
C7 O3 1.15(2)
C7 C8 1.49(2)
C8 F7 1.264(14)
C8 F8 1.28(2)
C8 F9 1.39(5)
C9 O2 1.195(14)
C9 O1 1.271(13)
C9 C10 1.535(18)
C10 F4 1.26(4)
C10 F5 1.324(18)
C10 F6 1.36(4)
C11 Cl2 1.15(3)
C11 Cl1 1.82(4)
C12 Cl3 1.661(18)
C12 Cl4 1.710(16)
C101 C102 1.3900
C101 C106 1.3900
C102 C103 1.3900
C103 C104 1.3900
C104 C105 1.3900
C105 C106 1.3900
C107 C108 1.3900
C107 C112 1.3900
C108 C109 1.3900
C109 C110 1.3900
C110 C111 1.3900
C111 C112 1.3900
C201 C202 1.3900
C201 C206 1.3900
C202 C203 1.3900
C203 C204 1.3900
C204 C205 1.3900
C205 C206 1.3900
C207 C208 1.3900
C207 C212 1.3900
C208 C209 1.3900
C209 C210 1.3900
C210 C211 1.3900
C211 C212 1.3900
C301 C302 1.3900
C301 C306 1.3900
C302 C303 1.3900
C303 C304 1.3900
C304 C305 1.3900
C305 C306 1.3900
C307 C308 1.3900
C307 C312 1.3900
C308 C309 1.3900
C309 C310 1.3900
C310 C311 1.3900
C311 C312 1.3900
C401 C402 1.3900
C401 C406 1.3900
C402 C403 1.3900
C403 C404 1.3900
C404 C405 1.3900
C405 C406 1.3900
C407 C408 1.3900
C407 C412 1.3900
C408 C409 1.3900
C409 C410 1.3900
C410 C411 1.3900
C411 C412 1.3900
